data_2211424
loop_
_publ_author_name
'Diao, Chun-Hua'
'Fan, Zhi'

_publ_section_title
;
 3-(4-Chlorobenzyloxy)-4-methoxybenzaldehyde
;
_journal_coeditor_code HB2193
_journal_issue 12
_journal_name_full 'Acta Crystallographica Section E'
_journal_page_first o5499
_journal_page_last o5500
_journal_paper_doi 10.1107/S1600536806046873
_journal_volume 62
_journal_year 2006
_chemical_formula_iupac 'C15 H13 Cl O3'
_chemical_formula_moiety 'C15 H13 Cl O3'
_chemical_formula_sum 'C15 H13 Cl O3'
_chemical_formula_weight 276.70
_chemical_name_systematic
;
3-(4-Chlorobenzyloxy)-4-methoxybenzaldehyde
;
_space_group_IT_number 14
_symmetry_cell_setting monoclinic
_symmetry_space_group_name_Hall '-P 2ybc'
_symmetry_space_group_name_H-M 'P 1 21/c 1'
_atom_sites_solution_hydrogens geom
_atom_sites_solution_primary direct
_atom_sites_solution_secondary difmap
_audit_creation_method SHELXL-97
_cell_angle_alpha 90.00
_cell_angle_beta 92.54(2)
_cell_angle_gamma 90.00
_cell_formula_units_Z 4
_cell_length_a 10.165(11)
_cell_length_b 16.752(18)
_cell_length_c 7.874(9)
_cell_measurement_reflns_used 1316
_cell_measurement_temperature 294(2)
_cell_measurement_theta_max 23.23
_cell_measurement_theta_min 2.35
_cell_volume 1339(3)
_computing_cell_refinement 'SAINT (Bruker, 1999)'
_computing_data_collection 'SMART (Bruker, 1999)'
_computing_data_reduction SAINT
_computing_molecular_graphics 'SHELXTL (Sheldrick, 1997b)'
_computing_publication_material SHELXTL
_computing_structure_refinement 'SHELXL97 (Sheldrick, 1997a)'
_computing_structure_solution 'SHELXS97 (Sheldrick, 1997a)'
_diffrn_ambient_temperature 294(2)
_diffrn_measured_fraction_theta_full 0.992
_diffrn_measured_fraction_theta_max 0.992
_diffrn_measurement_device_type 'Bruker SMART APEX CCD area-detector'
_diffrn_measurement_method \w
_diffrn_radiation_monochromator graphite
_diffrn_radiation_source 'fine-focus sealed tube'
_diffrn_radiation_type MoK\a
_diffrn_radiation_wavelength 0.71073
_diffrn_reflns_av_R_equivalents 0.0692
_diffrn_reflns_av_sigmaI/netI 0.0791
_diffrn_reflns_limit_h_max 5
_diffrn_reflns_limit_h_min -12
_diffrn_reflns_limit_k_max 18
_diffrn_reflns_limit_k_min -19
_diffrn_reflns_limit_l_max 7
_diffrn_reflns_limit_l_min -9
_diffrn_reflns_number 5172
_diffrn_reflns_theta_full 25.01
_diffrn_reflns_theta_max 25.01
_diffrn_reflns_theta_min 2.35
_diffrn_standards_number 0
_exptl_absorpt_coefficient_mu 0.286
_exptl_absorpt_correction_T_max 0.955
_exptl_absorpt_correction_T_min 0.912
_exptl_absorpt_correction_type multi-scan
_exptl_absorpt_process_details '(SADABS; Sheldrick, 1996)'
_exptl_crystal_colour colorless
_exptl_crystal_density_diffrn 1.372
_exptl_crystal_density_method 'not measured'
_exptl_crystal_description block
_exptl_crystal_F_000 576
_exptl_crystal_size_max 0.26
_exptl_crystal_size_mid 0.24
_exptl_crystal_size_min 0.16
_refine_diff_density_max 0.180
_refine_diff_density_min -0.236
_refine_ls_extinction_method none
_refine_ls_goodness_of_fit_ref 1.018
_refine_ls_hydrogen_treatment constr
_refine_ls_matrix_type full
_refine_ls_number_parameters 173
_refine_ls_number_reflns 2343
_refine_ls_number_restraints 0
_refine_ls_restrained_S_all 1.018
_refine_ls_R_factor_all 0.1117
_refine_ls_R_factor_gt 0.0470
_refine_ls_shift/su_max 0.003
_refine_ls_shift/su_mean 0.001
_refine_ls_structure_factor_coef Fsqd
_refine_ls_weighting_details 'calc w=1/[\s^2^(Fo^2^)+(0.04P)^2^] where P=(Fo^2^+2Fc^2^)/3'
_refine_ls_weighting_scheme calc
_refine_ls_wR_factor_gt 0.0918
_refine_ls_wR_factor_ref 0.1114
_reflns_number_gt 1238
_reflns_number_total 2343
_reflns_threshold_expression I>2\s(I)
_cod_data_source_file hb2193.cif
_cod_data_source_block I
_cod_depositor_comments
;
The following automatic conversions were performed:
'_symmetry_cell_setting' value 'Monoclinic' changed to 'monoclinic'
according to '/home/saulius/struct/CIF-dictionaries/cif_core.dic'
dictionary named 'cif_core.dic' version 2.4.1 from 2010-06-29.

Automatic conversion script
Id: cif_fix_enum 1527 2010-12-29 10:47:43Z saulius 

The following automatic conversions were performed:

'_symmetry_cell_setting' value 'Monoclinic' changed to 'monoclinic'
according to /home/saulius/struct/CIF-dictionaries/cif_core.dic
dictionary named 'cif_core.dic' version 2.4.1 from 2010-06-29.

Automatic conversion script
Id: cif_fix_values 1715 2011-07-08 13:25:40Z adriana 
;
_cod_original_cell_volume 1340(3)
_cod_original_sg_symbol_H-M 'P 21/c'
_cod_database_code 2211424
_cod_database_fobs_code 2211424

loop_
_symmetry_equiv_pos_as_xyz
'x, y, z'
'-x, y+1/2, -z+1/2'
'-x, -y, -z'
'x, -y-1/2, z-1/2'

loop_
_atom_site_type_symbol
_atom_site_label
_atom_site_fract_x
_atom_site_fract_y
_atom_site_fract_z
_atom_site_U_iso_or_equiv
_atom_site_adp_type
_atom_site_calc_flag
_atom_site_refinement_flags
_atom_site_occupancy
Cl Cl1 0.51582(8) 1.24700(4) 0.08417(12) 0.0814(3) Uani d . 1
O O1 1.07261(17) 0.90988(10) 0.3623(2) 0.0667(6) Uani d . 1
O O2 0.7451(2) 0.60856(11) 0.0954(3) 0.0847(7) Uani d . 1
O O3 0.84836(16) 0.90972(9) 0.1986(2) 0.0577(5) Uani d . 1
C C1 0.9017(2) 0.83641(15) 0.2305(3) 0.0478(7) Uani d . 1
C C2 1.0252(3) 0.83652(15) 0.3188(3) 0.0503(7) Uani d . 1
C C3 1.0889(3) 0.76608(16) 0.3588(4) 0.0560(8) Uani d . 1
H H3 1.1703 0.7664 0.4174 0.067 Uiso calc R 1
C C4 1.0296(3) 0.69472(16) 0.3101(4) 0.0601(8) Uani d . 1
H H4 1.0724 0.6470 0.3366 0.072 Uiso calc R 1
C C5 0.9094(3) 0.69271(15) 0.2239(4) 0.0522(7) Uani d . 1
C C6 0.8458(2) 0.76459(14) 0.1838(3) 0.0511(7) Uani d . 1
H H6 0.7645 0.7638 0.1247 0.061 Uiso calc R 1
C C7 1.1912(3) 0.91480(16) 0.4662(4) 0.0736(9) Uani d . 1
H H7A 1.1821 0.8835 0.5672 0.110 Uiso calc R 1
H H7B 1.2078 0.9695 0.4969 0.110 Uiso calc R 1
H H7C 1.2634 0.8947 0.4042 0.110 Uiso calc R 1
C C8 0.8511(3) 0.61712(17) 0.1698(4) 0.0689(9) Uani d . 1
H H8 0.8995 0.5712 0.1945 0.083 Uiso calc R 1
C C9 0.7162(2) 0.91010(14) 0.1287(4) 0.0589(8) Uani d . 1
H H9A 0.6600 0.8789 0.1998 0.071 Uiso calc R 1
H H9B 0.7131 0.8868 0.0158 0.071 Uiso calc R 1
C C10 0.6698(2) 0.99484(15) 0.1203(4) 0.0483(7) Uani d . 1
C C11 0.5820(3) 1.02340(16) 0.2317(4) 0.0571(8) Uani d . 1
H H11 0.5528 0.9896 0.3158 0.069 Uiso calc R 1
C C12 0.5350(2) 1.10078(17) 0.2239(4) 0.0586(8) Uani d . 1
H H12 0.4759 1.1189 0.3020 0.070 Uiso calc R 1
C C13 0.5772(3) 1.15006(15) 0.0994(4) 0.0526(8) Uani d . 1
C C14 0.6646(3) 1.12381(16) -0.0144(4) 0.0600(8) Uani d . 1
H H14 0.6933 1.1577 -0.0988 0.072 Uiso calc R 1
C C15 0.7101(3) 1.04639(16) -0.0027(4) 0.0587(8) Uani d . 1
H H15 0.7698 1.0285 -0.0803 0.070 Uiso calc R 1

loop_
_atom_site_aniso_label
_atom_site_aniso_U_11
_atom_site_aniso_U_22
_atom_site_aniso_U_33
_atom_site_aniso_U_12
_atom_site_aniso_U_13
_atom_site_aniso_U_23
Cl1 0.0915(6) 0.0474(5) 0.1035(7) 0.0151(4) -0.0168(5) -0.0069(4)
O1 0.0663(12) 0.0473(12) 0.0836(15) -0.0030(9) -0.0292(11) 0.0039(11)
O2 0.0684(15) 0.0558(13) 0.131(2) -0.0087(11) 0.0152(14) -0.0192(13)
O3 0.0548(11) 0.0380(11) 0.0785(14) 0.0019(8) -0.0181(10) 0.0014(10)
C1 0.0506(16) 0.0404(16) 0.0522(18) 0.0026(13) 0.0007(13) 0.0048(14)
C2 0.0559(17) 0.0404(16) 0.0542(19) -0.0015(14) -0.0019(14) 0.0028(15)
C3 0.0522(16) 0.0516(18) 0.064(2) 0.0076(13) -0.0045(14) 0.0056(16)
C4 0.067(2) 0.0456(18) 0.069(2) 0.0130(15) 0.0112(17) 0.0082(16)
C5 0.0606(19) 0.0362(16) 0.061(2) 0.0038(13) 0.0166(15) 0.0003(15)
C6 0.0498(15) 0.0444(18) 0.059(2) -0.0027(12) 0.0019(14) -0.0003(14)
C7 0.068(2) 0.068(2) 0.081(2) -0.0128(15) -0.0303(17) 0.0082(18)
C8 0.068(2) 0.0450(19) 0.095(3) 0.0007(16) 0.0219(19) -0.0023(18)
C9 0.0534(17) 0.0456(17) 0.076(2) -0.0009(12) -0.0156(15) -0.0039(15)
C10 0.0450(16) 0.0403(16) 0.058(2) -0.0044(12) -0.0114(14) -0.0034(16)
C11 0.0563(18) 0.0523(19) 0.062(2) -0.0094(14) -0.0078(16) 0.0052(16)
C12 0.0526(17) 0.059(2) 0.063(2) 0.0023(14) -0.0018(15) -0.0090(18)
C13 0.0520(17) 0.0423(17) 0.062(2) 0.0023(13) -0.0154(15) -0.0054(16)
C14 0.078(2) 0.0421(18) 0.059(2) -0.0061(15) -0.0020(17) 0.0009(15)
C15 0.0637(18) 0.0491(18) 0.063(2) 0.0018(14) 0.0036(16) -0.0104(17)

loop_
_atom_type_symbol
_atom_type_description
_atom_type_scat_dispersion_real
_atom_type_scat_dispersion_imag
_atom_type_scat_source
C C 0.0033 0.0016 'International Tables Vol C Tables 4.2.6.8 and 6.1.1.4'
H H 0.0000 0.0000 'International Tables Vol C Tables 4.2.6.8 and 6.1.1.4'
O O 0.0106 0.0060 'International Tables Vol C Tables 4.2.6.8 and 6.1.1.4'
Cl Cl 0.1484 0.1585 'International Tables Vol C Tables 4.2.6.8 and 6.1.1.4'

loop_
_geom_angle_atom_site_label_1
_geom_angle_atom_site_label_2
_geom_angle_atom_site_label_3
_geom_angle
C2 O1 C7 118.5(2)
C1 O3 C9 115.80(18)
O3 C1 C6 125.7(2)
O3 C1 C2 115.4(2)
C6 C1 C2 118.9(2)
O1 C2 C3 124.1(3)
O1 C2 C1 115.1(2)
C3 C2 C1 120.8(2)
C2 C3 C4 118.9(3)
C2 C3 H3 120.6
C4 C3 H3 120.6
C5 C4 C3 121.7(2)
C5 C4 H4 119.2
C3 C4 H4 119.2
C4 C5 C6 119.0(3)
C4 C5 C8 120.6(3)
C6 C5 C8 120.4(3)
C1 C6 C5 120.8(3)
C1 C6 H6 119.6
C5 C6 H6 119.6
O1 C7 H7A 109.5
O1 C7 H7B 109.5
H7A C7 H7B 109.5
O1 C7 H7C 109.5
H7A C7 H7C 109.5
H7B C7 H7C 109.5
O2 C8 C5 125.9(3)
O2 C8 H8 117.0
C5 C8 H8 117.0
O3 C9 C10 108.10(19)
O3 C9 H9A 110.1
C10 C9 H9A 110.1
O3 C9 H9B 110.1
C10 C9 H9B 110.1
H9A C9 H9B 108.4
C11 C10 C15 117.2(3)
C11 C10 C9 121.2(3)
C15 C10 C9 121.6(3)
C10 C11 C12 122.3(3)
C10 C11 H11 118.9
C12 C11 H11 118.9
C13 C12 C11 118.7(3)
C13 C12 H12 120.6
C11 C12 H12 120.6
C14 C13 C12 120.8(3)
C14 C13 Cl1 119.8(2)
C12 C13 Cl1 119.4(2)
C13 C14 C15 119.1(3)
C13 C14 H14 120.5
C15 C14 H14 120.5
C10 C15 C14 122.0(3)
C10 C15 H15 119.0
C14 C15 H15 119.0

loop_
_geom_bond_atom_site_label_1
_geom_bond_atom_site_label_2
_geom_bond_distance
Cl1 C13 1.742(3)
O1 C2 1.358(3)
O1 C7 1.429(3)
O2 C8 1.212(3)
O3 C1 1.361(3)
O3 C9 1.429(3)
C1 C6 1.374(3)
C1 C2 1.408(4)
C2 C3 1.376(4)
C3 C4 1.385(4)
C3 H3 0.9300
C4 C5 1.372(4)
C4 H4 0.9300
C5 C6 1.396(3)
C5 C8 1.454(4)
C6 H6 0.9300
C7 H7A 0.9600
C7 H7B 0.9600
C7 H7C 0.9600
C8 H8 0.9300
C9 C10 1.497(4)
C9 H9A 0.9700
C9 H9B 0.9700
C10 C11 1.366(4)
C10 C15 1.373(4)
C11 C12 1.382(4)
C11 H11 0.9300
C12 C13 1.365(4)
C12 H12 0.9300
C13 C14 1.363(4)
C14 C15 1.379(4)
C14 H14 0.9300
C15 H15 0.9300

loop_
_geom_hbond_atom_site_label_D
_geom_hbond_atom_site_label_H
_geom_hbond_atom_site_label_A
_geom_hbond_site_symmetry_A
_geom_hbond_distance_DH
_geom_hbond_distance_HA
_geom_hbond_distance_DA
_geom_hbond_angle_DHA
_geom_hbond_publ_flag
C12 H12 O2 2_655 0.93 2.43 3.242(5) 146 yes
C7 H7B O2 2_755 0.96 2.49 3.349(5) 148 yes

loop_
_geom_torsion_atom_site_label_1
_geom_torsion_atom_site_label_2
_geom_torsion_atom_site_label_3
_geom_torsion_atom_site_label_4
_geom_torsion
C9 O3 C1 C6 7.9(4)
C9 O3 C1 C2 -172.3(2)
C7 O1 C2 C3 -4.7(4)
C7 O1 C2 C1 174.1(2)
O3 C1 C2 O1 1.1(3)
C6 C1 C2 O1 -179.1(2)
O3 C1 C2 C3 179.9(2)
C6 C1 C2 C3 -0.3(4)
O1 C2 C3 C4 178.9(2)
C1 C2 C3 C4 0.2(4)
C2 C3 C4 C5 -0.2(4)
C3 C4 C5 C6 0.3(4)
C3 C4 C5 C8 178.1(3)
O3 C1 C6 C5 -179.7(2)
C2 C1 C6 C5 0.4(4)
C4 C5 C6 C1 -0.4(4)
C8 C5 C6 C1 -178.3(3)
C4 C5 C8 O2 178.9(3)
C6 C5 C8 O2 -3.3(5)
C1 O3 C9 C10 173.9(2)
O3 C9 C10 C11 -105.9(3)
O3 C9 C10 C15 76.2(3)
C15 C10 C11 C12 -0.3(4)
C9 C10 C11 C12 -178.3(2)
C10 C11 C12 C13 0.6(4)
C11 C12 C13 C14 -0.5(4)
C11 C12 C13 Cl1 178.3(2)
C12 C13 C14 C15 0.2(4)
Cl1 C13 C14 C15 -178.6(2)
C11 C10 C15 C14 0.0(4)
C9 C10 C15 C14 178.0(2)
C13 C14 C15 C10 0.1(4)

loop_
_cod_related_entry_id
_cod_related_entry_database
_cod_related_entry_code
1 ChemSpider 765805
